data_1542635
loop_
_publ_author_name
'Tian, Yaming'
'Tian, Lumin'
'Li, Chunju'
'Jia, Xueshun'
'Li, Jian'

_publ_section_title
;
 Temperature-Dependent Double Isocyanide Insertion Reaction To Construct a
 Polycyclic Skeleton.
;
_journal_issue 4
_journal_name_full 'Organic letters'
_journal_page_first 840
_journal_page_last 843
_journal_paper_doi 10.1021/acs.orglett.6b00131
_journal_volume 18
_journal_year 2016
_chemical_formula_sum 'C31 H31 N3 O3'
_chemical_formula_weight 493.59
_chemical_name_systematic
; 
 ? 
;
_space_group_IT_number 2
_symmetry_cell_setting triclinic
_symmetry_space_group_name_Hall '-P 1'
_symmetry_space_group_name_H-M 'P -1'
_atom_sites_solution_hydrogens geom
_atom_sites_solution_primary direct
_atom_sites_solution_secondary difmap
_audit_creation_method SHELXL-97
_cell_angle_alpha 92.640(5)
_cell_angle_beta 97.053(5)
_cell_angle_gamma 92.437(5)
_cell_formula_units_Z 2
_cell_length_a 10.139(4)
_cell_length_b 11.268(5)
_cell_length_c 11.710(5)
_cell_measurement_reflns_used 1882
_cell_measurement_temperature 296(2)
_cell_measurement_theta_max 22.87
_cell_measurement_theta_min 2.51
_cell_volume 1324.7(10)
_computing_structure_refinement 'SHELXL-97 (Sheldrick, 2008)'
_computing_structure_solution 'SHELXS-97 (Sheldrick, 2008)'
_diffrn_ambient_temperature 296(2)
_diffrn_measured_fraction_theta_full 0.982
_diffrn_measured_fraction_theta_max 0.982
_diffrn_measurement_device_type 'Bruker APEX-II CCD'
_diffrn_measurement_method '\f and \w scans'
_diffrn_radiation_monochromator graphite
_diffrn_radiation_source 'fine-focus sealed tube'
_diffrn_radiation_type MoK\a
_diffrn_radiation_wavelength 0.71073
_diffrn_reflns_av_R_equivalents 0.0178
_diffrn_reflns_av_sigmaI/netI 0.0340
_diffrn_reflns_limit_h_max 12
_diffrn_reflns_limit_h_min -11
_diffrn_reflns_limit_k_max 13
_diffrn_reflns_limit_k_min -13
_diffrn_reflns_limit_l_max 7
_diffrn_reflns_limit_l_min -13
_diffrn_reflns_number 6925
_diffrn_reflns_theta_full 25.05
_diffrn_reflns_theta_max 25.05
_diffrn_reflns_theta_min 2.03
_exptl_absorpt_coefficient_mu 0.080
_exptl_absorpt_correction_T_max 0.9888
_exptl_absorpt_correction_T_min 0.9747
_exptl_absorpt_correction_type multi-scan
_exptl_absorpt_process_details sadabs
_exptl_crystal_colour colorless
_exptl_crystal_density_diffrn 1.237
_exptl_crystal_density_method 'not measured'
_exptl_crystal_description block
_exptl_crystal_F_000 524
_exptl_crystal_size_max 0.32
_exptl_crystal_size_mid 0.14
_exptl_crystal_size_min 0.14
_refine_diff_density_max 0.229
_refine_diff_density_min -0.180
_refine_diff_density_rms 0.033
_refine_ls_extinction_coef 0.0087(19)
_refine_ls_extinction_expression Fc^*^=kFc[1+0.001xFc^2^\l^3^/sin(2\q)]^-1/4^
_refine_ls_extinction_method SHELXL
_refine_ls_goodness_of_fit_ref 1.205
_refine_ls_hydrogen_treatment mixed
_refine_ls_matrix_type full
_refine_ls_number_parameters 341
_refine_ls_number_reflns 4603
_refine_ls_number_restraints 0
_refine_ls_restrained_S_all 1.205
_refine_ls_R_factor_all 0.0708
_refine_ls_R_factor_gt 0.0487
_refine_ls_shift/su_max 0.005
_refine_ls_shift/su_mean 0.000
_refine_ls_structure_factor_coef Fsqd
_refine_ls_weighting_details 'calc w=1/[\s^2^(Fo^2^)+(0.0622P)^2^+0.0000P] where P=(Fo^2^+2Fc^2^)/3'
_refine_ls_weighting_scheme calc
_refine_ls_wR_factor_gt 0.1265
_refine_ls_wR_factor_ref 0.1402
_reflns_number_gt 3243
_reflns_number_total 4603
_reflns_threshold_expression >2sigma(I)
_cod_data_source_file ol6b00131_si_001.cif
_cod_data_source_block d
_cod_depositor_comments
;
The following automatic conversions were performed:

'_symmetry_cell_setting' value 'Triclinic' changed to 'triclinic'
according to
/usr/data/users/saulius/crontab/automatic-downloads/current/ACS/lib/dictionaries/cif_core.dic
dictionary named 'cif_core.dic' version 2.4.2 from 2011-04-26.

Automatic conversion script
Id: cif_fix_values 4268 2015-11-12 08:31:59Z antanas 
;
_cod_original_cell_volume 1324.8(9)
_cod_original_sg_symbol_H-M P-1
_cod_database_code 1542635

loop_
_symmetry_equiv_pos_as_xyz
'x, y, z'
'-x, -y, -z'

loop_
_atom_site_label
_atom_site_type_symbol
_atom_site_fract_x
_atom_site_fract_y
_atom_site_fract_z
_atom_site_U_iso_or_equiv
_atom_site_adp_type
_atom_site_occupancy
_atom_site_symmetry_multiplicity
_atom_site_calc_flag
_atom_site_refinement_flags
C1 C -0.14094(18) 0.60700(16) 1.02571(17) 0.0444(5) Uani 1 1 d .
C2 C -0.24818(19) 0.54681(18) 1.0625(2) 0.0539(5) Uani 1 1 d .
H2 H -0.2652 0.5548 1.1387 0.065 Uiso 1 1 calc R
C3 C -0.3286(2) 0.4749(2) 0.9830(2) 0.0601(6) Uani 1 1 d .
H3 H -0.4013 0.4332 1.0057 0.072 Uiso 1 1 calc R
C4 C -0.3035(2) 0.46317(19) 0.8687(2) 0.0610(6) Uani 1 1 d .
H4 H -0.3599 0.4139 0.8165 0.073 Uiso 1 1 calc R
C5 C -0.19707(19) 0.52307(17) 0.83180(19) 0.0524(5) Uani 1 1 d .
H5 H -0.1817 0.5148 0.7552 0.063 Uiso 1 1 calc R
C6 C -0.11201(17) 0.59670(16) 0.91084(16) 0.0415(5) Uani 1 1 d .
C7 C 0.00760(17) 0.66837(15) 0.90616(16) 0.0395(5) Uani 1 1 d .
C8 C 0.09272(18) 0.69536(16) 0.82053(16) 0.0413(5) Uani 1 1 d .
C9 C 0.20477(18) 0.76561(17) 0.85242(16) 0.0441(5) Uani 1 1 d .
C10 C 0.23557(18) 0.81575(16) 0.97115(16) 0.0427(5) Uani 1 1 d .
C11 C 0.04234(18) 0.71491(16) 1.01468(16) 0.0403(5) Uani 1 1 d .
C12 C -0.0357(2) 0.7190(2) 1.21006(17) 0.0652(6) Uani 1 1 d .
H12A H 0.0366 0.7771 1.2296 0.098 Uiso 1 1 calc R
H12B H -0.0208 0.6513 1.2559 0.098 Uiso 1 1 calc R
H12C H -0.1175 0.7531 1.2248 0.098 Uiso 1 1 calc R
C13 C 0.36560(18) 0.93543(17) 1.11545(16) 0.0457(5) Uani 1 1 d .
C14 C 0.47834(19) 0.90129(19) 1.18521(19) 0.0546(6) Uani 1 1 d .
C15 C 0.5069(2) 0.9545(2) 1.2942(2) 0.0710(7) Uani 1 1 d .
H15 H 0.5800 0.9309 1.3423 0.085 Uiso 1 1 calc R
C16 C 0.4311(3) 1.0410(3) 1.3338(2) 0.0814(8) Uani 1 1 d .
H16 H 0.4529 1.0759 1.4076 0.098 Uiso 1 1 calc R
C17 C 0.3235(3) 1.0758(2) 1.2643(2) 0.0754(7) Uani 1 1 d .
H17 H 0.2725 1.1352 1.2912 0.091 Uiso 1 1 calc R
C18 C 0.2885(2) 1.02435(19) 1.15400(19) 0.0576(6) Uani 1 1 d .
C19 C 0.1698(3) 1.0674(2) 1.0791(3) 0.0911(9) Uani 1 1 d .
H19A H 0.1851 1.0608 0.9998 0.137 Uiso 1 1 calc R
H19B H 0.1572 1.1489 1.1006 0.137 Uiso 1 1 calc R
H19C H 0.0918 1.0197 1.0892 0.137 Uiso 1 1 calc R
C20 C 0.5656(2) 0.8105(2) 1.1407(3) 0.0864(9) Uani 1 1 d .
H20A H 0.5186 0.7342 1.1319 0.130 Uiso 1 1 calc R
H20B H 0.6448 0.8064 1.1942 0.130 Uiso 1 1 calc R
H20C H 0.5893 0.8326 1.0674 0.130 Uiso 1 1 calc R
C21 C 0.05426(19) 0.63787(18) 0.70317(17) 0.0465(5) Uani 1 1 d .
C22 C -0.0996(2) 0.6358(2) 0.53404(18) 0.0715(7) Uani 1 1 d .
H22A H -0.1198 0.5514 0.5386 0.086 Uiso 1 1 calc R
H22B H -0.0330 0.6460 0.4820 0.086 Uiso 1 1 calc R
C23 C -0.2209(3) 0.6961(3) 0.4917(2) 0.0997(10) Uani 1 1 d .
H23A H -0.2857 0.6861 0.5442 0.150 Uiso 1 1 calc R
H23B H -0.2564 0.6621 0.4170 0.150 Uiso 1 1 calc R
H23C H -0.1996 0.7793 0.4864 0.150 Uiso 1 1 calc R
C24 C 0.28699(19) 0.78540(18) 0.66250(17) 0.0484(5) Uani 1 1 d .
C25 C 0.2063(2) 0.8597(2) 0.5964(2) 0.0609(6) Uani 1 1 d .
C26 C 0.2015(3) 0.8482(3) 0.4779(2) 0.0812(8) Uani 1 1 d .
H26 H 0.1470 0.8962 0.4322 0.097 Uiso 1 1 calc R
C27 C 0.2750(3) 0.7680(3) 0.4271(2) 0.0885(9) Uani 1 1 d .
H27 H 0.2724 0.7635 0.3473 0.106 Uiso 1 1 calc R
C28 C 0.3529(3) 0.6936(3) 0.4925(2) 0.0803(8) Uani 1 1 d .
H28 H 0.4010 0.6377 0.4565 0.096 Uiso 1 1 calc R
C29 C 0.3608(2) 0.7008(2) 0.6116(2) 0.0612(6) Uani 1 1 d .
C30 C 0.4469(3) 0.6213(3) 0.6842(3) 0.0953(9) Uani 1 1 d .
H30A H 0.4816 0.5626 0.6355 0.143 Uiso 1 1 calc R
H30B H 0.3951 0.5824 0.7362 0.143 Uiso 1 1 calc R
H30C H 0.5193 0.6678 0.7276 0.143 Uiso 1 1 calc R
C31 C 0.1287(3) 0.9524(2) 0.6532(3) 0.0889(8) Uani 1 1 d .
H31A H 0.0458 0.9169 0.6696 0.133 Uiso 1 1 calc R
H31B H 0.1115 1.0160 0.6024 0.133 Uiso 1 1 calc R
H31C H 0.1794 0.9833 0.7237 0.133 Uiso 1 1 calc R
N1 N -0.04367(15) 0.68225(14) 1.08944(13) 0.0460(4) Uani 1 1 d .
N2 N 0.33774(15) 0.88360(14) 1.00188(14) 0.0485(4) Uani 1 1 d .
N3 N 0.29956(17) 0.79874(16) 0.78446(14) 0.0611(5) Uani 1 1 d .
H3A H 0.3733 0.8305 0.8189 0.073 Uiso 1 1 calc R
O1 O 0.15017(12) 0.78788(11) 1.05139(11) 0.0446(4) Uani 1 1 d .
O2 O -0.04991(13) 0.68866(13) 0.64774(11) 0.0578(4) Uani 1 1 d .
O3 O 0.10448(15) 0.55241(13) 0.66536(12) 0.0637(4) Uani 1 1 d .

loop_
_atom_site_aniso_label
_atom_site_aniso_U_11
_atom_site_aniso_U_22
_atom_site_aniso_U_33
_atom_site_aniso_U_23
_atom_site_aniso_U_13
_atom_site_aniso_U_12
C1 0.0417(10) 0.0416(11) 0.0495(12) 0.0000(9) 0.0036(9) 0.0065(9)
C2 0.0497(12) 0.0526(13) 0.0615(14) 0.0038(11) 0.0133(11) 0.0070(10)
C3 0.0417(11) 0.0599(14) 0.0795(17) 0.0074(12) 0.0098(12) 0.0003(10)
C4 0.0467(12) 0.0563(14) 0.0765(17) -0.0031(12) -0.0013(12) -0.0061(10)
C5 0.0488(12) 0.0502(12) 0.0560(13) -0.0028(10) 0.0013(10) -0.0015(10)
C6 0.0401(10) 0.0390(10) 0.0445(12) -0.0005(9) 0.0015(9) 0.0045(8)
C7 0.0430(10) 0.0373(10) 0.0369(11) -0.0042(8) 0.0023(8) 0.0023(8)
C8 0.0455(11) 0.0412(11) 0.0359(11) -0.0059(8) 0.0021(9) 0.0037(9)
C9 0.0448(11) 0.0468(11) 0.0402(11) -0.0033(9) 0.0060(9) 0.0017(9)
C10 0.0463(11) 0.0412(11) 0.0399(11) -0.0036(9) 0.0048(9) 0.0021(9)
C11 0.0412(10) 0.0402(11) 0.0390(11) -0.0035(9) 0.0043(9) 0.0037(8)
C12 0.0714(14) 0.0808(17) 0.0429(13) -0.0097(12) 0.0107(11) 0.0004(12)
C13 0.0475(11) 0.0436(11) 0.0432(12) -0.0053(9) 0.0007(9) -0.0080(9)
C14 0.0453(11) 0.0558(13) 0.0582(14) -0.0002(11) -0.0047(10) -0.0122(10)
C15 0.0649(15) 0.0808(17) 0.0595(16) 0.0045(14) -0.0151(12) -0.0205(13)
C16 0.095(2) 0.089(2) 0.0523(15) -0.0188(14) 0.0017(15) -0.0353(16)
C17 0.0861(17) 0.0636(16) 0.0739(18) -0.0281(14) 0.0157(15) -0.0099(13)
C18 0.0613(13) 0.0483(12) 0.0599(14) -0.0092(11) 0.0013(11) -0.0031(10)
C19 0.0909(19) 0.0668(17) 0.111(2) -0.0144(16) -0.0093(17) 0.0281(14)
C20 0.0540(14) 0.0830(19) 0.117(2) -0.0089(17) -0.0078(15) 0.0099(13)
C21 0.0509(12) 0.0468(12) 0.0404(11) -0.0068(10) 0.0063(10) -0.0047(9)
C22 0.0743(15) 0.0928(19) 0.0411(13) -0.0220(13) -0.0074(12) 0.0024(14)
C23 0.0931(19) 0.137(3) 0.0602(17) -0.0182(17) -0.0226(15) 0.0234(18)
C24 0.0487(11) 0.0551(13) 0.0403(12) -0.0030(10) 0.0076(9) -0.0095(10)
C25 0.0556(13) 0.0641(14) 0.0618(15) 0.0034(12) 0.0062(11) -0.0071(11)
C26 0.0727(17) 0.108(2) 0.0613(17) 0.0203(16) 0.0002(14) -0.0061(16)
C27 0.0818(19) 0.134(3) 0.0474(15) -0.0043(17) 0.0128(14) -0.0200(19)
C28 0.0768(17) 0.096(2) 0.0689(18) -0.0256(16) 0.0254(15) -0.0067(15)
C29 0.0592(13) 0.0632(14) 0.0622(15) -0.0037(12) 0.0177(12) -0.0063(11)
C30 0.0876(19) 0.088(2) 0.115(2) 0.0162(18) 0.0221(18) 0.0256(16)
C31 0.0814(17) 0.0724(17) 0.114(2) 0.0050(16) 0.0118(17) 0.0145(14)
N1 0.0492(9) 0.0494(10) 0.0391(9) -0.0028(8) 0.0061(8) 0.0022(8)
N2 0.0475(9) 0.0502(10) 0.0449(10) -0.0081(8) 0.0005(8) -0.0058(8)
N3 0.0527(10) 0.0839(14) 0.0436(11) -0.0094(9) 0.0064(9) -0.0196(9)
O1 0.0482(7) 0.0452(8) 0.0381(7) -0.0070(6) 0.0018(6) -0.0027(6)
O2 0.0611(9) 0.0686(10) 0.0394(8) -0.0156(7) -0.0057(7) 0.0091(7)
O3 0.0768(10) 0.0567(9) 0.0553(9) -0.0204(8) 0.0061(8) 0.0076(8)

loop_
_atom_type_symbol
_atom_type_description
_atom_type_scat_dispersion_real
_atom_type_scat_dispersion_imag
_atom_type_scat_source
C C 0.0033 0.0016 'International Tables Vol C Tables 4.2.6.8 and 6.1.1.4'
H H 0.0000 0.0000 'International Tables Vol C Tables 4.2.6.8 and 6.1.1.4'
N N 0.0061 0.0033 'International Tables Vol C Tables 4.2.6.8 and 6.1.1.4'
O O 0.0106 0.0060 'International Tables Vol C Tables 4.2.6.8 and 6.1.1.4'

loop_
_geom_angle_atom_site_label_1
_geom_angle_atom_site_label_2
_geom_angle_atom_site_label_3
_geom_angle
C2 C1 N1 128.78(19)
C2 C1 C6 122.63(18)
N1 C1 C6 108.57(17)
C3 C2 C1 117.7(2)
C3 C2 H2 121.1
C1 C2 H2 121.1
C2 C3 C4 121.2(2)
C2 C3 H3 119.4
C4 C3 H3 119.4
C5 C4 C3 121.2(2)
C5 C4 H4 119.4
C3 C4 H4 119.4
C4 C5 C6 119.2(2)
C4 C5 H5 120.4
C6 C5 H5 120.4
C5 C6 C1 118.01(18)
C5 C6 C7 135.25(19)
C1 C6 C7 106.72(16)
C11 C7 C8 118.28(17)
C11 C7 C6 105.20(17)
C8 C7 C6 136.47(17)
C9 C8 C7 118.60(17)
C9 C8 C21 124.68(17)
C7 C8 C21 116.64(16)
C8 C9 N3 127.26(17)
C8 C9 C10 120.55(18)
N3 C9 C10 112.18(16)
N2 C10 O1 119.46(16)
N2 C10 C9 121.52(18)
O1 C10 C9 119.02(16)
C7 C11 O1 126.11(18)
C7 C11 N1 113.58(17)
O1 C11 N1 120.30(16)
N1 C12 H12A 109.5
N1 C12 H12B 109.5
H12A C12 H12B 109.5
N1 C12 H12C 109.5
H12A C12 H12C 109.5
H12B C12 H12C 109.5
C18 C13 C14 120.49(19)
C18 C13 N2 120.84(18)
C14 C13 N2 118.51(18)
C15 C14 C13 118.2(2)
C15 C14 C20 121.5(2)
C13 C14 C20 120.3(2)
C16 C15 C14 121.9(2)
C16 C15 H15 119.0
C14 C15 H15 119.0
C17 C16 C15 119.5(2)
C17 C16 H16 120.2
C15 C16 H16 120.2
C16 C17 C18 121.3(2)
C16 C17 H17 119.4
C18 C17 H17 119.4
C13 C18 C17 118.6(2)
C13 C18 C19 121.9(2)
C17 C18 C19 119.5(2)
C18 C19 H19A 109.5
C18 C19 H19B 109.5
H19A C19 H19B 109.5
C18 C19 H19C 109.5
H19A C19 H19C 109.5
H19B C19 H19C 109.5
C14 C20 H20A 109.5
C14 C20 H20B 109.5
H20A C20 H20B 109.5
C14 C20 H20C 109.5
H20A C20 H20C 109.5
H20B C20 H20C 109.5
O3 C21 O2 123.80(18)
O3 C21 C8 124.82(18)
O2 C21 C8 111.23(16)
O2 C22 C23 107.77(19)
O2 C22 H22A 110.2
C23 C22 H22A 110.2
O2 C22 H22B 110.2
C23 C22 H22B 110.2
H22A C22 H22B 108.5
C22 C23 H23A 109.5
C22 C23 H23B 109.5
H23A C23 H23B 109.5
C22 C23 H23C 109.5
H23A C23 H23C 109.5
H23B C23 H23C 109.5
C25 C24 C29 121.4(2)
C25 C24 N3 119.72(19)
C29 C24 N3 118.9(2)
C26 C25 C24 118.2(2)
C26 C25 C31 121.2(2)
C24 C25 C31 120.6(2)
C27 C26 C25 121.2(3)
C27 C26 H26 119.4
C25 C26 H26 119.4
C26 C27 C28 120.4(2)
C26 C27 H27 119.8
C28 C27 H27 119.8
C27 C28 C29 120.7(2)
C27 C28 H28 119.6
C29 C28 H28 119.6
C28 C29 C24 118.0(2)
C28 C29 C30 121.3(2)
C24 C29 C30 120.6(2)
C29 C30 H30A 109.5
C29 C30 H30B 109.5
H30A C30 H30B 109.5
C29 C30 H30C 109.5
H30A C30 H30C 109.5
H30B C30 H30C 109.5
C25 C31 H31A 109.5
C25 C31 H31B 109.5
H31A C31 H31B 109.5
C25 C31 H31C 109.5
H31A C31 H31C 109.5
H31B C31 H31C 109.5
C11 N1 C1 105.91(15)
C11 N1 C12 126.86(17)
C1 N1 C12 127.23(17)
C10 N2 C13 121.74(17)
C9 N3 C24 125.92(16)
C9 N3 H3A 117.0
C24 N3 H3A 117.0
C11 O1 C10 117.38(14)
C21 O2 C22 115.79(15)

loop_
_geom_bond_atom_site_label_1
_geom_bond_atom_site_label_2
_geom_bond_distance
C1 C2 1.381(3)
C1 N1 1.392(2)
C1 C6 1.412(3)
C2 C3 1.370(3)
C2 H2 0.9300
C3 C4 1.394(3)
C3 H3 0.9300
C4 C5 1.373(3)
C4 H4 0.9300
C5 C6 1.400(3)
C5 H5 0.9300
C6 C7 1.436(3)
C7 C11 1.352(2)
C7 C8 1.436(3)
C8 C9 1.360(3)
C8 C21 1.492(3)
C9 N3 1.372(2)
C9 C10 1.468(3)
C10 N2 1.266(2)
C10 O1 1.391(2)
C11 O1 1.353(2)
C11 N1 1.361(2)
C12 N1 1.445(2)
C12 H12A 0.9600
C12 H12B 0.9600
C12 H12C 0.9600
C13 C18 1.390(3)
C13 C14 1.400(3)
C13 N2 1.418(2)
C14 C15 1.378(3)
C14 C20 1.497(3)
C15 C16 1.365(4)
C15 H15 0.9300
C16 C17 1.362(3)
C16 H16 0.9300
C17 C18 1.390(3)
C17 H17 0.9300
C18 C19 1.510(3)
C19 H19A 0.9600
C19 H19B 0.9600
C19 H19C 0.9600
C20 H20A 0.9600
C20 H20B 0.9600
C20 H20C 0.9600
C21 O3 1.200(2)
C21 O2 1.335(2)
C22 O2 1.455(2)
C22 C23 1.474(3)
C22 H22A 0.9700
C22 H22B 0.9700
C23 H23A 0.9600
C23 H23B 0.9600
C23 H23C 0.9600
C24 C25 1.390(3)
C24 C29 1.394(3)
C24 N3 1.419(3)
C25 C26 1.382(3)
C25 C31 1.513(3)
C26 C27 1.357(4)
C26 H26 0.9300
C27 C28 1.371(4)
C27 H27 0.9300
C28 C29 1.386(3)
C28 H28 0.9300
C29 C30 1.498(3)
C30 H30A 0.9600
C30 H30B 0.9600
C30 H30C 0.9600
C31 H31A 0.9600
C31 H31B 0.9600
C31 H31C 0.9600
N3 H3A 0.8600

loop_
_geom_torsion_atom_site_label_1
_geom_torsion_atom_site_label_2
_geom_torsion_atom_site_label_3
_geom_torsion_atom_site_label_4
_geom_torsion
N1 C1 C2 C3 -178.28(19)
C6 C1 C2 C3 -0.1(3)
C1 C2 C3 C4 -0.2(3)
C2 C3 C4 C5 0.1(3)
C3 C4 C5 C6 0.4(3)
C4 C5 C6 C1 -0.7(3)
C4 C5 C6 C7 177.7(2)
C2 C1 C6 C5 0.6(3)
N1 C1 C6 C5 179.09(16)
C2 C1 C6 C7 -178.25(17)
N1 C1 C6 C7 0.22(19)
C5 C6 C7 C11 -178.2(2)
C1 C6 C7 C11 0.40(19)
C5 C6 C7 C8 -0.7(4)
C1 C6 C7 C8 177.8(2)
C11 C7 C8 C9 0.5(3)
C6 C7 C8 C9 -176.7(2)
C11 C7 C8 C21 177.29(17)
C6 C7 C8 C21 0.1(3)
C7 C8 C9 N3 178.25(17)
C21 C8 C9 N3 1.7(3)
C7 C8 C9 C10 -1.9(3)
C21 C8 C9 C10 -178.43(17)
C8 C9 C10 N2 -178.32(18)
N3 C9 C10 N2 1.5(3)
C8 C9 C10 O1 1.6(3)
N3 C9 C10 O1 -178.51(15)
C8 C7 C11 O1 1.4(3)
C6 C7 C11 O1 179.40(16)
C8 C7 C11 N1 -178.92(15)
C6 C7 C11 N1 -0.9(2)
C18 C13 C14 C15 2.7(3)
N2 C13 C14 C15 178.15(19)
C18 C13 C14 C20 -176.5(2)
N2 C13 C14 C20 -1.0(3)
C13 C14 C15 C16 -2.0(3)
C20 C14 C15 C16 177.2(2)
C14 C15 C16 C17 0.4(4)
C15 C16 C17 C18 0.5(4)
C14 C13 C18 C17 -1.9(3)
N2 C13 C18 C17 -177.21(19)
C14 C13 C18 C19 177.2(2)
N2 C13 C18 C19 1.8(3)
C16 C17 C18 C13 0.2(4)
C16 C17 C18 C19 -178.8(2)
C9 C8 C21 O3 75.2(3)
C7 C8 C21 O3 -101.4(2)
C9 C8 C21 O2 -109.1(2)
C7 C8 C21 O2 74.3(2)
C29 C24 C25 C26 -0.4(3)
N3 C24 C25 C26 176.8(2)
C29 C24 C25 C31 -178.9(2)
N3 C24 C25 C31 -1.7(3)
C24 C25 C26 C27 -1.0(4)
C31 C25 C26 C27 177.5(2)
C25 C26 C27 C28 2.1(4)
C26 C27 C28 C29 -1.7(4)
C27 C28 C29 C24 0.2(4)
C27 C28 C29 C30 -179.2(3)
C25 C24 C29 C28 0.8(3)
N3 C24 C29 C28 -176.48(19)
C25 C24 C29 C30 -179.8(2)
N3 C24 C29 C30 2.9(3)
C7 C11 N1 C1 1.1(2)
O1 C11 N1 C1 -179.23(15)
C7 C11 N1 C12 -178.57(18)
O1 C11 N1 C12 1.1(3)
C2 C1 N1 C11 177.60(18)
C6 C1 N1 C11 -0.75(19)
C2 C1 N1 C12 -2.8(3)
C6 C1 N1 C12 178.88(17)
O1 C10 N2 C13 -2.1(3)
C9 C10 N2 C13 177.87(17)
C18 C13 N2 C10 -70.4(3)
C14 C13 N2 C10 114.2(2)
C8 C9 N3 C24 13.1(3)
C10 C9 N3 C24 -166.79(19)
C25 C24 N3 C9 73.6(3)
C29 C24 N3 C9 -109.1(2)
C7 C11 O1 C10 -1.7(3)
N1 C11 O1 C10 178.66(15)
N2 C10 O1 C11 -179.92(16)
C9 C10 O1 C11 0.1(2)
O3 C21 O2 C22 -1.6(3)
C8 C21 O2 C22 -177.35(18)
C23 C22 O2 C21 174.8(2)
